data_7038397
loop_
_publ_author_name
'Zhang, Sheng'
'Ke, Hongshan'
'Shi, Quan'
'Zhang, Jangwei'
'Yang, Qi'
'Wei, Qing'
'Xie, Gang'
'Wang, Wenyuan'
'Yang, Desuo'
'Chen, Sanping'

_publ_section_title
;
 Dysprosium(iii) complexes with a square-antiprism configuration featuring
 mononuclear single-molecule magnetic behaviours based on different
 \b-diketonate ligands and auxiliary ligands.
;
_journal_issue 12
_journal_name_full 'Dalton transactions (Cambridge, England : 2003)'
_journal_page_first 5310
_journal_page_last 5320
_journal_paper_doi 10.1039/c6dt00219f
_journal_volume 45
_journal_year 2016
_chemical_formula_moiety 'C52 H33 Dy F9 N2 O6'
_chemical_formula_sum 'C52 H33 Dy F9 N2 O6'
_chemical_formula_weight 1115.30
_chemical_name_systematic
;
 ?
;
_space_group_crystal_system monoclinic
_space_group_IT_number 13
_space_group_name_Hall '-P 2yc'
_space_group_name_H-M_alt 'P 1 2/c 1'
_symmetry_space_group_name_Hall '-P 2yc'
_symmetry_space_group_name_H-M 'P 1 2/c 1'
_atom_sites_solution_hydrogens geom
_audit_creation_date 2015-12-28
_audit_creation_method
;
Olex2 1.2
(compiled 2015.09.30 svn.r3233 for OlexSys, GUI svn.r5103)
;
_audit_update_record
;
2016-02-09 deposited with the CCDC.
2016-02-10 downloaded from the CCDC.
;
_cell_angle_alpha 90
_cell_angle_beta 108.438(6)
_cell_angle_gamma 90
_cell_formula_units_Z 4
_cell_length_a 22.748(6)
_cell_length_b 10.942(3)
_cell_length_c 21.315(5)
_cell_measurement_reflns_used 10079
_cell_measurement_temperature 293(2)
_cell_measurement_theta_max 25.242
_cell_measurement_theta_min 0.944
_cell_volume 5033(2)
_computing_molecular_graphics 'Olex2 (Dolomanov et al., 2009)'
_computing_publication_material 'Olex2 (Dolomanov et al., 2009)'
_computing_structure_refinement 'ShelXL (Sheldrick, 2015)'
_diffrn_ambient_temperature 293(2)
_diffrn_detector_area_resol_mean 16.0971
_diffrn_measured_fraction_theta_full 0.998
_diffrn_measured_fraction_theta_max 0.971
_diffrn_measurement_device_type 'Xcalibur, Eos, Gemini'
_diffrn_measurement_method '\w scans'
_diffrn_radiation_type MoK\a
_diffrn_radiation_wavelength 0.71073
_diffrn_reflns_av_R_equivalents 0.1345
_diffrn_reflns_av_unetI/netI 0.1874
_diffrn_reflns_Laue_measured_fraction_full 0.998
_diffrn_reflns_Laue_measured_fraction_max 0.971
_diffrn_reflns_limit_h_max 27
_diffrn_reflns_limit_h_min -24
_diffrn_reflns_limit_k_max 13
_diffrn_reflns_limit_k_min -13
_diffrn_reflns_limit_l_max 26
_diffrn_reflns_limit_l_min -21
_diffrn_reflns_number 26282
_diffrn_reflns_point_group_measured_fraction_full 0.998
_diffrn_reflns_point_group_measured_fraction_max 0.971
_diffrn_reflns_theta_full 25.242
_diffrn_reflns_theta_max 26.438
_diffrn_reflns_theta_min 0.944
_exptl_absorpt_coefficient_mu 1.567
_exptl_absorpt_correction_T_max 0.731
_exptl_absorpt_correction_T_min 0.575
_exptl_absorpt_correction_type multi-scan
_exptl_crystal_colour red
_exptl_crystal_density_diffrn 1.472
_exptl_crystal_density_method 'not measured'
_exptl_crystal_description block
_exptl_crystal_F_000 2216
_exptl_crystal_size_max 0.4
_exptl_crystal_size_mid 0.3
_exptl_crystal_size_min 0.2
_platon_squeeze_details
;
;
_refine_diff_density_max 1.023
_refine_diff_density_min -1.046
_refine_diff_density_rms 0.122
_refine_ls_extinction_method none
_refine_ls_goodness_of_fit_ref 1.036
_refine_ls_hydrogen_treatment constr
_refine_ls_matrix_type full
_refine_ls_number_parameters 631
_refine_ls_number_reflns 10079
_refine_ls_number_restraints 3
_refine_ls_restrained_S_all 1.036
_refine_ls_R_factor_all 0.1265
_refine_ls_R_factor_gt 0.0590
_refine_ls_shift/su_max 0.000
_refine_ls_shift/su_mean 0.000
_refine_ls_structure_factor_coef Fsqd
_refine_ls_weighting_details 'w=1/[\s^2^(Fo^2^)+(0.1326P)^2^+89.4697P] where P=(Fo^2^+2Fc^2^)/3'
_refine_ls_weighting_scheme calc
_refine_ls_wR_factor_gt 0.1358
_refine_ls_wR_factor_ref 0.1741
_reflns_Friedel_coverage 0.000
_reflns_number_gt 6094
_reflns_number_total 10079
_reflns_threshold_expression 'I > 2\s(I)'
_cod_data_source_file c6dt00219f2.cif
_cod_data_source_block 3
_cod_depositor_comments 'Adding full bibliography for 7038396--7038398.cif.'
_cod_database_code 7038397
_shelxl_version_number 2013-4
_shelx_space_group_comment
;
The symmetry employed for this shelxl refinement is uniquely defined
by the following loop, which should always be used as a source of
symmetry information in preference to the above space-group names.
They are only intended as comments.
;
_shelx_estimated_absorpt_t_max 0.731
_shelx_estimated_absorpt_t_min 0.575
_olex2_refinement_description
;
1. Fixed Uiso
 At 1.2 times of:
  All C(H) groups, All C(H,H) groups
2. Restrained distances
 C52-C50
 2.5 with sigma of 0.02
 F6-F5
 2.1 with sigma of 0.02
 F4-F5
 2.1 with sigma of 0.02
 F5-F4
 2.4 with sigma of 0.02
 F5-F6
 2.4 with sigma of 0.02
3. Rigid bond restraints
 C40, C41
 with sigma for 1-2 distances of 0.01 and sigma for 1-3 distances of 0.01
 C38, C37
 with sigma for 1-2 distances of 0.01 and sigma for 1-3 distances of 0.01
 F5, C15
 with sigma for 1-2 distances of 0.01 and sigma for 1-3 distances of 0.01
 C51, C50
 with sigma for 1-2 distances of 0.01 and sigma for 1-3 distances of 0.01
 F7, C29
 with sigma for 1-2 distances of 0.01 and sigma for 1-3 distances of 0.01
4. Uiso/Uaniso restraints and constraints
Uanis(F7) \\sim Ueq, Uanis(N1) \\sim Ueq, Uanis(C33) \\sim Ueq, Uanis(C40)
\\sim Ueq, Uanis(C10) \\sim Ueq, Uanis(C32) \\sim Ueq, Uanis(C6) \\sim Ueq,
Uanis(C21) \\sim Ueq, Uanis(C42) \\sim Ueq, Uanis(C1) \\sim Ueq, Uanis(C27)
\\sim Ueq, Uanis(C15) \\sim Ueq, Uanis(C24) \\sim Ueq, Uanis(C23) \\sim Ueq,
Uanis(C49) \\sim Ueq, Uanis(F8) \\sim Ueq: with sigma of 0.01 and sigma for
terminal atoms of 0.02
5. Rigid body (RIGU) restrains
 All non-hydrogen atoms
 with sigma for 1-2 distances of 0.004 and sigma for 1-3 distances of 0.004
 All non-hydrogen atoms
 with sigma for 1-2 distances of 0.004 and sigma for 1-3 distances of 0.004
6.a Secondary CH2 refined with riding coordinates:
 C31(H31A,H31B)
6.b Aromatic/amide H refined with riding coordinates:
 C40(H40), C42(H42), C20(H20), C28(H28), C43(H43), C39(H39), C17(H17),
 C34(H34), C52(H52), C49(H49), C14(H14), C6(H6), C38(H38), C21(H21), C24(H24),
 C11(H11), C7(H7), C25(H25), C23(H23), C45(H45), C12(H12), C35(H35), C46(H46),
 C44(H44), C26(H26), C51(H51), C37(H37), C50(H50), C10(H10), C9(H9), C3(H3)
;

loop_
_space_group_symop_operation_xyz
'x, y, z'
'-x, y, -z+1/2'
'-x, -y, -z'
'x, -y, z-1/2'

loop_
_atom_site_label
_atom_site_type_symbol
_atom_site_fract_x
_atom_site_fract_y
_atom_site_fract_z
_atom_site_U_iso_or_equiv
_atom_site_adp_type
_atom_site_occupancy
_atom_site_site_symmetry_order
_atom_site_calc_flag
_atom_site_refinement_flags_posn
_atom_site_refinement_flags_adp
Dy1 Dy 0.29386(5) 0.87855(9) 0.29267(5) 0.0396(3) Uani 1 1 d . U
O3 O 0.1865(7) 0.8740(15) 0.2457(8) 0.062(3) Uani 1 1 d . U
O4 O 0.2741(7) 0.7542(13) 0.2001(8) 0.052(3) Uani 1 1 d . U
C33 C 0.2377(11) 0.9968(18) 0.4723(11) 0.045(4) Uani 1 1 d . U
O6 O 0.3725(8) 1.0026(16) 0.3629(9) 0.064(4) Uani 1 1 d . U
O5 O 0.2616(7) 0.9466(14) 0.3776(8) 0.055(3) Uani 1 1 d . U
C2 C 0.1550(14) 0.790(3) 0.2124(16) 0.077(6) Uani 1 1 d . U
O1 O 0.2633(7) 0.7066(13) 0.3373(8) 0.053(3) Uani 1 1 d . U
N2 N 0.3555(10) 0.9739(19) 0.2245(10) 0.060(4) Uani 1 1 d . U
C32 C 0.2768(10) 1.0030(18) 0.4310(11) 0.044(4) Uani 1 1 d . U
C18 C 0.2872(13) 0.5995(19) 0.3590(13) 0.059(5) Uani 1 1 d . U
C30 C 0.3767(13) 1.065(3) 0.4159(14) 0.068(5) Uani 1 1 d . U
C40 C 0.0784(14) 0.883(3) 0.4551(17) 0.087(6) Uani 1 1 d . U
H40 H 0.0628 0.8641 0.4103 0.104 Uiso 1 1 calc R .
O2 O 0.3781(8) 0.7528(16) 0.3216(8) 0.062(4) Uani 1 1 d . U
C27 C 0.1469(13) 0.497(2) 0.4051(14) 0.067(5) Uani 1 1 d . U
C19 C 0.2444(12) 0.526(2) 0.3832(11) 0.051(5) Uani 1 1 d . U
C4 C 0.2291(12) 0.684(2) 0.1714(13) 0.062(5) Uani 1 1 d . U
C42 C 0.1796(11) 0.9513(19) 0.4459(11) 0.048(4) Uani 1 1 d . U
H42 H 0.1658 0.9325 0.4010 0.058 Uiso 1 1 calc R .
N1 N 0.2631(10) 1.0906(16) 0.2531(10) 0.056(4) Uani 1 1 d . U
C20 C 0.2666(14) 0.412(2) 0.4154(13) 0.066(6) Uani 1 1 d . U
H20 H 0.3059 0.3835 0.4185 0.079 Uiso 1 1 calc R .
C41 C 0.1398(12) 0.931(2) 0.4828(12) 0.056(4) Uani 1 1 d . U
C28 C 0.1873(13) 0.562(2) 0.3784(14) 0.068(7) Uani 1 1 d . U
H28 H 0.1730 0.6344 0.3559 0.081 Uiso 1 1 calc R .
C43 C 0.2140(16) 1.145(3) 0.2687(16) 0.086(8) Uani 1 1 d . U
H43 H 0.1886 1.0953 0.2844 0.103 Uiso 1 1 calc R .
C39 C 0.0431(19) 0.864(4) 0.4958(19) 0.121(14) Uani 1 1 d . U
H39 H 0.0033 0.8320 0.4789 0.145 Uiso 1 1 calc R .
C17 C 0.3414(13) 0.565(2) 0.3542(13) 0.063(6) Uani 1 1 d . U
H17 H 0.3514 0.4825 0.3617 0.075 Uiso 1 1 calc R .
C48 C 0.3499(14) 1.090(2) 0.2118(13) 0.067(6) Uani 1 1 d . U
C16 C 0.3853(16) 0.639(3) 0.3389(19) 0.096(7) Uani 1 1 d . U
C34 C 0.2544(12) 1.035(2) 0.5374(11) 0.055(5) Uani 1 1 d . U
H34 H 0.2928 1.0723 0.5562 0.066 Uiso 1 1 calc R .
C31 C 0.3345(12) 1.067(2) 0.4498(13) 0.061(5) Uani 1 1 d . U
H31A H 0.3244 1.1524 0.4532 0.073 Uiso 1 1 calc R .
H31B H 0.3567 1.0403 0.4944 0.073 Uiso 1 1 calc R .
C22 C 0.1704(15) 0.388(3) 0.4372(16) 0.081(7) Uani 1 1 d . U
C36 C 0.1590(13) 0.968(2) 0.5492(13) 0.060(5) Uani 1 1 d . U
C52 C 0.3953(15) 0.905(3) 0.2054(15) 0.084(8) Uani 1 1 d D U
H52 H 0.3974 0.8205 0.2120 0.100 Uiso 1 1 calc R .
C49 C 0.3904(16) 1.144(3) 0.1825(16) 0.091(7) Uani 1 1 d . U
H49 H 0.3849 1.2269 0.1738 0.110 Uiso 1 1 calc R .
C14 C 0.3023(12) 0.5768(19) 0.1238(12) 0.056(5) Uani 1 1 d . U
H14 H 0.3312 0.6372 0.1426 0.067 Uiso 1 1 calc R .
C6 C 0.2003(13) 0.487(2) 0.0971(13) 0.063(5) Uani 1 1 d . U
H6 H 0.1602 0.4904 0.0995 0.076 Uiso 1 1 calc R .
C5 C 0.2447(11) 0.5848(18) 0.1316(11) 0.052(4) Uani 1 1 d . U
C38 C 0.0682(19) 0.895(4) 0.566(2) 0.129(15) Uani 1 1 d . U
H38 H 0.0448 0.8814 0.5938 0.155 Uiso 1 1 calc R .
C21 C 0.2276(14) 0.346(2) 0.4419(14) 0.072(6) Uani 1 1 d . U
H21 H 0.2413 0.2725 0.4632 0.087 Uiso 1 1 calc R .
C8 C 0.2744(13) 0.394(2) 0.0586(13) 0.069(6) Uani 1 1 d . U
C24 C 0.0730(17) 0.367(4) 0.4618(18) 0.104(8) Uani 1 1 d . U
H24 H 0.0485 0.3249 0.4822 0.124 Uiso 1 1 calc R .
C13 C 0.3199(14) 0.481(2) 0.0886(14) 0.069(6) Uani 1 1 d . U
C11 C 0.3955(17) 0.385(3) 0.0494(19) 0.107(12) Uani 1 1 d . U
H11 H 0.4353 0.3818 0.0462 0.129 Uiso 1 1 calc R .
C7 C 0.2146(14) 0.398(2) 0.0638(15) 0.077(7) Uani 1 1 d . U
H7 H 0.1856 0.3380 0.0440 0.093 Uiso 1 1 calc R .
C25 C 0.0510(18) 0.481(4) 0.431(2) 0.121(13) Uani 1 1 d . U
H25 H 0.0137 0.5166 0.4310 0.145 Uiso 1 1 calc R .
C23 C 0.1267(16) 0.318(3) 0.4627(16) 0.091(7) Uani 1 1 d . U
H23 H 0.1369 0.2395 0.4793 0.110 Uiso 1 1 calc R .
C45 C 0.2494(16) 1.337(3) 0.2461(14) 0.079(7) Uani 1 1 d . U
H45 H 0.2493 1.4217 0.2491 0.095 Uiso 1 1 calc R .
C12 C 0.3789(17) 0.476(3) 0.084(2) 0.117(14) Uani 1 1 d . U
H12 H 0.4078 0.5348 0.1048 0.141 Uiso 1 1 calc R .
C35 C 0.2164(13) 1.020(2) 0.5742(13) 0.062(5) Uani 1 1 d . U
H35 H 0.2296 1.0465 0.6180 0.074 Uiso 1 1 calc R .
C46 C 0.2944(17) 1.283(3) 0.2275(16) 0.087(8) Uani 1 1 d . U
H46 H 0.3196 1.3316 0.2107 0.105 Uiso 1 1 calc R .
C44 C 0.2008(17) 1.270(3) 0.2620(15) 0.086(8) Uani 1 1 d . U
H44 H 0.1654 1.3055 0.2670 0.104 Uiso 1 1 calc R .
C26 C 0.0920(19) 0.536(4) 0.402(2) 0.141(18) Uani 1 1 d . U
H26 H 0.0783 0.6064 0.3772 0.169 Uiso 1 1 calc R .
C51 C 0.4357(14) 0.967(3) 0.1736(15) 0.083(7) Uani 1 1 d . U
H51 H 0.4626 0.9204 0.1583 0.100 Uiso 1 1 calc R .
C47 C 0.3040(14) 1.162(2) 0.2323(14) 0.071(6) Uani 1 1 d . U
C37 C 0.1226(16) 0.939(3) 0.5882(16) 0.088(8) Uani 1 1 d . U
H37 H 0.1386 0.9541 0.6334 0.106 Uiso 1 1 calc R .
C50 C 0.435(2) 1.092(3) 0.166(2) 0.133(15) Uani 1 1 d D U
H50 H 0.4629 1.1344 0.1502 0.160 Uiso 1 1 calc R .
C10 C 0.3504(15) 0.295(3) 0.0183(15) 0.080(7) Uani 1 1 d . U
H10 H 0.3610 0.2326 -0.0055 0.096 Uiso 1 1 calc R .
C9 C 0.2928(14) 0.299(2) 0.0226(14) 0.075(7) Uani 1 1 d . U
H9 H 0.2644 0.2387 0.0019 0.089 Uiso 1 1 calc R .
C3 C 0.1676(12) 0.690(2) 0.1773(13) 0.062(5) Uani 1 1 d . U
H3 H 0.1379 0.6313 0.1587 0.075 Uiso 1 1 calc R .
F3 F 0.0566(11) 0.885(2) 0.1880(13) 0.145(7) Uani 1 1 d . U
F1 F 0.0820(9) 0.794(2) 0.2762(12) 0.124(6) Uani 1 1 d . U
C1 C 0.0890(17) 0.788(4) 0.222(2) 0.105(6) Uani 1 1 d . U
F2 F 0.0528(11) 0.699(3) 0.1875(14) 0.153(7) Uani 1 1 d . U
F9 F 0.4837(10) 1.088(2) 0.4388(12) 0.128(6) Uani 1 1 d . U
F6 F 0.4931(12) 0.663(3) 0.3697(13) 0.175(8) Uani 1 1 d D U
F4 F 0.4604(12) 0.481(3) 0.3614(13) 0.165(8) Uani 1 1 d D U
C29 C 0.4316(19) 1.143(4) 0.436(2) 0.115(6) Uani 1 1 d . U
F8 F 0.4290(12) 1.226(2) 0.3923(14) 0.147(7) Uani 1 1 d . U
F7 F 0.4396(11) 1.206(2) 0.4901(13) 0.148(7) Uani 1 1 d . U
F5 F 0.4483(14) 0.587(3) 0.2685(12) 0.194(9) Uani 1 1 d D U
C15 C 0.447(2) 0.582(5) 0.329(3) 0.141(7) Uani 1 1 d . U

loop_
_atom_site_aniso_label
_atom_site_aniso_U_11
_atom_site_aniso_U_22
_atom_site_aniso_U_33
_atom_site_aniso_U_23
_atom_site_aniso_U_13
_atom_site_aniso_U_12
Dy1 0.0452(6) 0.0300(5) 0.0436(6) 0.0131(5) 0.0140(4) -0.0088(5)
O3 0.063(6) 0.045(6) 0.073(8) -0.003(6) 0.013(5) 0.002(5)
O4 0.060(7) 0.032(6) 0.057(6) 0.001(5) 0.011(5) -0.008(5)
C33 0.052(6) 0.028(7) 0.047(6) 0.010(5) 0.006(5) 0.012(5)
O6 0.065(7) 0.060(7) 0.064(7) 0.003(5) 0.016(5) -0.006(6)
O5 0.060(7) 0.047(7) 0.057(6) 0.001(5) 0.016(5) -0.007(5)
C2 0.076(7) 0.056(9) 0.092(12) -0.011(9) 0.015(7) -0.009(6)
O1 0.062(7) 0.035(5) 0.068(8) 0.013(5) 0.030(6) 0.000(5)
N2 0.071(8) 0.050(6) 0.062(9) -0.004(5) 0.024(7) -0.015(5)
C32 0.052(6) 0.028(6) 0.044(6) 0.011(5) 0.005(5) 0.011(5)
C18 0.077(8) 0.031(7) 0.069(14) 0.009(7) 0.024(8) -0.001(5)
C30 0.066(8) 0.064(10) 0.069(9) -0.004(8) 0.014(7) -0.005(7)
C40 0.080(8) 0.094(11) 0.088(9) -0.006(7) 0.029(6) -0.007(7)
O2 0.061(7) 0.059(6) 0.063(8) 0.010(5) 0.018(6) -0.002(5)
C27 0.073(7) 0.059(8) 0.068(10) 0.011(6) 0.022(6) -0.010(5)
C19 0.069(8) 0.037(7) 0.044(11) 0.002(7) 0.013(8) -0.007(6)
C4 0.064(7) 0.039(8) 0.072(11) -0.009(8) 0.008(7) -0.015(6)
C42 0.055(6) 0.040(8) 0.044(7) 0.007(6) 0.008(5) 0.009(5)
N1 0.074(6) 0.039(5) 0.051(7) 0.005(4) 0.013(5) -0.006(4)
C20 0.080(9) 0.045(8) 0.071(14) 0.012(9) 0.020(9) 0.003(7)
C41 0.071(7) 0.039(10) 0.058(8) 0.010(6) 0.021(6) 0.014(6)
C28 0.074(8) 0.046(9) 0.085(16) 0.022(10) 0.027(9) 0.002(7)
C43 0.108(12) 0.054(9) 0.11(2) 0.017(9) 0.050(15) 0.011(8)
C39 0.110(13) 0.16(4) 0.105(12) -0.031(14) 0.052(11) -0.046(18)
C17 0.081(8) 0.039(8) 0.071(15) 0.000(8) 0.026(9) 0.002(6)
C48 0.088(10) 0.052(7) 0.064(14) -0.002(6) 0.027(11) -0.013(6)
C16 0.096(9) 0.063(8) 0.134(19) 0.031(8) 0.044(10) 0.005(6)
C34 0.063(9) 0.045(11) 0.048(7) 0.006(6) 0.005(6) 0.011(7)
C31 0.060(7) 0.049(11) 0.066(10) -0.004(8) 0.010(7) -0.004(7)
C22 0.087(8) 0.065(9) 0.091(17) 0.020(11) 0.028(9) -0.004(7)
C36 0.077(9) 0.043(11) 0.058(8) 0.009(7) 0.020(6) 0.016(7)
C52 0.096(15) 0.072(10) 0.10(2) -0.004(9) 0.057(16) -0.007(8)
C49 0.097(10) 0.091(9) 0.094(11) 0.014(7) 0.041(8) -0.014(6)
C14 0.062(8) 0.032(8) 0.057(12) -0.012(8) -0.004(7) -0.012(6)
C6 0.067(8) 0.044(7) 0.066(9) -0.010(6) 0.003(6) -0.017(6)
C5 0.061(8) 0.029(7) 0.048(9) 0.003(6) -0.009(7) -0.005(6)
C38 0.123(14) 0.17(4) 0.106(12) -0.032(15) 0.054(11) -0.049(19)
C21 0.083(7) 0.055(8) 0.076(10) 0.013(7) 0.021(7) -0.006(6)
C8 0.085(8) 0.037(9) 0.072(13) -0.011(9) 0.007(8) -0.010(7)
C24 0.103(9) 0.104(11) 0.109(12) 0.012(8) 0.039(8) -0.010(7)
C13 0.081(9) 0.039(9) 0.076(14) -0.018(10) 0.011(9) -0.010(7)
C11 0.098(11) 0.082(14) 0.14(3) -0.056(18) 0.037(12) -0.019(10)
C7 0.086(9) 0.049(10) 0.087(16) -0.023(11) 0.012(9) -0.016(7)
C25 0.105(13) 0.116(14) 0.16(3) 0.038(18) 0.065(17) -0.001(12)
C23 0.097(8) 0.086(9) 0.094(11) 0.013(7) 0.033(7) -0.016(6)
C45 0.126(15) 0.051(9) 0.065(17) 0.008(9) 0.036(13) 0.006(8)
C12 0.093(10) 0.095(17) 0.16(3) -0.07(2) 0.042(13) -0.027(10)
C35 0.078(9) 0.045(11) 0.060(8) 0.010(7) 0.017(7) 0.015(7)
C46 0.133(16) 0.047(7) 0.09(2) 0.004(7) 0.054(16) -0.002(7)
C44 0.125(15) 0.054(9) 0.09(2) 0.016(9) 0.043(14) 0.011(8)
C26 0.105(12) 0.129(19) 0.21(4) 0.09(3) 0.086(19) 0.031(14)
C51 0.077(13) 0.103(11) 0.076(17) 0.008(10) 0.032(14) -0.012(9)
C47 0.094(10) 0.049(7) 0.074(16) 0.001(6) 0.033(12) -0.009(6)
C37 0.108(13) 0.09(2) 0.076(11) -0.009(10) 0.044(10) -0.016(13)
C50 0.14(2) 0.102(12) 0.19(4) 0.020(12) 0.11(3) -0.005(10)
C10 0.089(9) 0.059(9) 0.082(10) -0.012(7) 0.013(7) -0.005(6)
C9 0.088(10) 0.040(10) 0.083(16) -0.017(10) 0.010(9) -0.011(8)
C3 0.064(8) 0.040(8) 0.074(13) 0.005(8) 0.008(8) -0.011(6)
F3 0.114(12) 0.149(11) 0.168(14) 0.027(10) 0.042(10) 0.024(9)
F1 0.089(12) 0.147(15) 0.137(10) 0.007(9) 0.038(8) 0.007(10)
C1 0.081(7) 0.110(9) 0.123(9) 0.000(7) 0.030(6) -0.003(6)
F2 0.100(11) 0.156(12) 0.197(15) -0.035(11) 0.041(10) -0.024(9)
F9 0.100(9) 0.137(13) 0.143(15) -0.022(10) 0.031(9) -0.037(8)
F6 0.121(11) 0.145(13) 0.256(17) 0.008(12) 0.054(11) 0.028(10)
F4 0.123(14) 0.142(11) 0.246(18) 0.043(11) 0.080(13) 0.041(10)
C29 0.096(9) 0.113(11) 0.133(11) -0.026(8) 0.030(8) -0.045(8)
F8 0.139(12) 0.130(11) 0.164(11) -0.003(9) 0.035(9) -0.051(9)
F7 0.131(12) 0.152(12) 0.156(10) -0.053(9) 0.040(9) -0.058(10)
F5 0.186(19) 0.21(2) 0.210(12) 0.024(11) 0.097(11) 0.042(15)
C15 0.117(9) 0.130(10) 0.184(11) 0.016(7) 0.061(7) 0.023(6)

loop_
_atom_type_symbol
_atom_type_description
_atom_type_scat_dispersion_real
_atom_type_scat_dispersion_imag
_atom_type_scat_source
C C 0.0033 0.0016 'International Tables Vol C Tables 4.2.6.8 and 6.1.1.4'
H H 0.0000 0.0000 'International Tables Vol C Tables 4.2.6.8 and 6.1.1.4'
Dy Dy -0.1892 4.4098 'International Tables Vol C Tables 4.2.6.8 and 6.1.1.4'
F F 0.0171 0.0103 'International Tables Vol C Tables 4.2.6.8 and 6.1.1.4'
N N 0.0061 0.0033 'International Tables Vol C Tables 4.2.6.8 and 6.1.1.4'
O O 0.0106 0.0060 'International Tables Vol C Tables 4.2.6.8 and 6.1.1.4'

loop_
_geom_angle_atom_site_label_1
_geom_angle_atom_site_label_2
_geom_angle_atom_site_label_3
_geom_angle
O3 Dy1 O6 139.9(6)
O3 Dy1 N2 117.2(7)
O3 Dy1 N1 74.4(6)
O4 Dy1 O3 74.2(6)
O4 Dy1 O6 141.2(6)
O4 Dy1 N2 75.4(6)
O4 Dy1 N1 107.5(6)
O6 Dy1 N2 71.5(6)
O6 Dy1 N1 75.8(6)
O5 Dy1 O3 77.9(6)
O5 Dy1 O4 147.2(6)
O5 Dy1 O6 71.3(6)
O5 Dy1 O1 74.1(5)
O5 Dy1 N2 133.9(6)
O5 Dy1 N1 80.7(6)
O1 Dy1 O3 75.4(6)
O1 Dy1 O4 82.5(5)
O1 Dy1 O6 118.2(6)
O1 Dy1 N2 149.5(6)
O1 Dy1 N1 143.9(6)
O2 Dy1 O3 141.3(6)
O2 Dy1 O4 78.2(6)
O2 Dy1 O6 76.8(6)
O2 Dy1 O5 115.9(6)
O2 Dy1 O1 74.6(6)
O2 Dy1 N2 80.4(7)
O2 Dy1 N1 140.8(6)
N1 Dy1 N2 64.6(7)
C2 O3 Dy1 126.8(18)
C4 O4 Dy1 132.3(17)
C42 C33 C32 118(2)
C42 C33 C34 117(2)
C34 C33 C32 125(2)
C30 O6 Dy1 133.3(17)
C32 O5 Dy1 145.3(15)
O3 C2 C3 135(3)
O3 C2 C1 110(3)
C3 C2 C1 115(3)
C18 O1 Dy1 136.6(15)
C48 N2 Dy1 119.1(19)
C48 N2 C52 121(2)
C52 N2 Dy1 119.3(16)
O5 C32 C33 119(2)
O5 C32 C31 118(2)
C31 C32 C33 123(2)
O1 C18 C19 111(2)
O1 C18 C17 121(2)
C17 C18 C19 127(2)
O6 C30 C31 127(3)
O6 C30 C29 112(3)
C31 C30 C29 121(3)
C41 C40 H40 120.6
C39 C40 H40 120.5
C39 C40 C41 119(3)
C16 O2 Dy1 132.6(19)
C22 C27 C28 115(3)
C26 C27 C28 123(3)
C26 C27 C22 121(3)
C20 C19 C18 118(2)
C28 C19 C18 123(2)
C28 C19 C20 119(2)
O4 C4 C5 114(2)
O4 C4 C3 126(2)
C3 C4 C5 120(2)
C33 C42 H42 118.5
C33 C42 C41 123(2)
C41 C42 H42 118.5
C43 N1 Dy1 118.5(16)
C47 N1 Dy1 119.1(17)
C47 N1 C43 120(2)
C19 C20 H20 121.0
C21 C20 C19 118(3)
C21 C20 H20 121.0
C42 C41 C40 123(2)
C42 C41 C36 118(2)
C36 C41 C40 118(3)
C27 C28 H28 117.9
C19 C28 C27 124(2)
C19 C28 H28 117.9
N1 C43 H43 118.1
N1 C43 C44 124(3)
C44 C43 H43 118.1
C40 C39 H39 120.3
C40 C39 C38 120(4)
C38 C39 H39 120.2
C18 C17 H17 116.7
C18 C17 C16 127(3)
C16 C17 H17 116.7
N2 C48 C49 118(3)
N2 C48 C47 119(2)
C49 C48 C47 122(3)
O2 C16 C17 126(3)
O2 C16 C15 112(3)
C17 C16 C15 121(3)
C33 C34 H34 119.3
C35 C34 C33 122(3)
C35 C34 H34 119.2
C32 C31 H31A 106.0
C32 C31 H31B 106.0
C30 C31 C32 125(2)
C30 C31 H31A 106.1
C30 C31 H31B 106.0
H31A C31 H31B 106.3
C27 C22 C23 115(3)
C21 C22 C27 122(3)
C21 C22 C23 123(3)
C35 C36 C41 118(3)
C35 C36 C37 123(3)
C37 C36 C41 119(3)
N2 C52 H52 121.3
N2 C52 C51 117(3)
C51 C52 H52 121.3
C48 C49 H49 115.9
C50 C49 C48 128(3)
C50 C49 H49 115.8
C5 C14 H14 118.3
C5 C14 C13 123(2)
C13 C14 H14 118.2
C5 C6 H6 118.1
C7 C6 H6 118.2
C7 C6 C5 124(3)
C4 C5 C6 124(2)
C14 C5 C4 122(2)
C14 C5 C6 115(2)
C39 C38 H38 120.3
C37 C38 C39 120(4)
C37 C38 H38 120.1
C20 C21 H21 119.4
C22 C21 C20 121(3)
C22 C21 H21 119.4
C13 C8 C9 116(3)
C7 C8 C13 122(3)
C7 C8 C9 121(2)
C25 C24 H24 118.3
C23 C24 H24 118.4
C23 C24 C25 123(4)
C8 C13 C14 117(3)
C12 C13 C14 121(2)
C12 C13 C8 122(3)
C12 C11 H11 120.9
C12 C11 C10 118(3)
C10 C11 H11 120.9
C6 C7 C8 119(3)
C6 C7 H7 120.7
C8 C7 H7 120.7
C24 C25 H25 123.7
C26 C25 C24 113(4)
C26 C25 H25 123.6
C22 C23 H23 119.8
C24 C23 C22 120(3)
C24 C23 H23 119.8
C46 C45 H45 118.1
C46 C45 C44 124(3)
C44 C45 H45 118.2
C13 C12 H12 119.5
C11 C12 C13 121(3)
C11 C12 H12 119.4
C34 C35 C36 122(3)
C34 C35 H35 118.9
C36 C35 H35 118.9
C45 C46 H46 119.1
C47 C46 C45 122(3)
C47 C46 H46 119.0
C43 C44 C45 111(3)
C43 C44 H44 124.4
C45 C44 H44 124.4
C27 C26 C25 127(4)
C27 C26 H26 116.6
C25 C26 H26 116.6
C52 C51 H51 119.0
C50 C51 C52 122(3)
C50 C51 H51 119.0
N1 C47 C48 114(2)
C46 C47 N1 118(3)
C46 C47 C48 128(3)
C36 C37 H37 118.1
C38 C37 C36 124(3)
C38 C37 H37 118.2
C49 C50 C51 112(3)
C49 C50 H50 123.8
C51 C50 H50 123.9
C11 C10 H10 119.2
C9 C10 C11 122(3)
C9 C10 H10 119.3
C8 C9 H9 119.5
C10 C9 C8 121(3)
C10 C9 H9 119.5
C2 C3 C4 117(2)
C2 C3 H3 121.6
C4 C3 H3 121.6
F3 C1 C2 107(3)
F1 C1 C2 123(4)
F1 C1 F3 104(4)
F1 C1 F2 109(4)
F2 C1 C2 112(3)
F2 C1 F3 98(3)
F9 C29 C30 115(4)
F8 C29 C30 111(4)
F8 C29 F9 101(3)
F8 C29 F7 103(4)
F7 C29 C30 116(4)
F7 C29 F9 109(3)
F6 C15 C16 100(4)
F4 C15 C16 109(4)
F4 C15 F6 102(4)
F5 C15 C16 114(4)
F5 C15 F6 110(4)
F5 C15 F4 120(4)

loop_
_geom_bond_atom_site_label_1
_geom_bond_atom_site_label_2
_geom_bond_distance
Dy1 O3 2.329(16)
Dy1 O4 2.320(15)
Dy1 O6 2.365(17)
Dy1 O5 2.282(16)
Dy1 O1 2.312(14)
Dy1 N2 2.54(2)
Dy1 O2 2.281(17)
Dy1 N1 2.492(18)
O3 C2 1.24(3)
O4 C4 1.27(3)
C33 C32 1.44(3)
C33 C42 1.36(3)
C33 C34 1.38(3)
O6 C30 1.30(3)
O5 C32 1.24(3)
C2 C3 1.40(4)
C2 C1 1.58(5)
O1 C18 1.31(3)
N2 C48 1.30(3)
N2 C52 1.34(3)
C32 C31 1.43(3)
C18 C19 1.48(3)
C18 C17 1.32(3)
C30 C31 1.37(3)
C30 C29 1.46(4)
C40 H40 0.9300
C40 C41 1.44(4)
C40 C39 1.37(4)
O2 C16 1.29(3)
C27 C28 1.42(3)
C27 C22 1.40(4)
C27 C26 1.30(4)
C19 C20 1.43(3)
C19 C28 1.33(3)
C4 C5 1.49(3)
C4 C3 1.44(4)
C42 H42 0.9300
C42 C41 1.39(3)
N1 C43 1.40(3)
N1 C47 1.39(3)
C20 H20 0.9300
C20 C21 1.40(4)
C41 C36 1.40(3)
C28 H28 0.9300
C43 H43 0.9300
C43 C44 1.40(4)
C39 H39 0.9300
C39 C38 1.46(5)
C17 H17 0.9300
C17 C16 1.41(4)
C48 C49 1.39(4)
C48 C47 1.48(4)
C16 C15 1.62(5)
C34 H34 0.9300
C34 C35 1.35(3)
C31 H31A 0.9700
C31 H31B 0.9700
C22 C21 1.35(4)
C22 C23 1.49(4)
C36 C35 1.37(4)
C36 C37 1.38(4)
C52 H52 0.9300
C52 C51 1.47(4)
C49 H49 0.9300
C49 C50 1.31(5)
C14 H14 0.9300
C14 C5 1.37(3)
C14 C13 1.42(3)
C6 H6 0.9300
C6 C5 1.49(3)
C6 C7 1.31(3)
C38 H38 0.9300
C38 C37 1.27(4)
C21 H21 0.9300
C8 C13 1.40(3)
C8 C7 1.40(4)
C8 C9 1.43(4)
C24 H24 0.9300
C24 C25 1.42(5)
C24 C23 1.33(4)
C13 C12 1.38(4)
C11 H11 0.9300
C11 C12 1.36(4)
C11 C10 1.42(4)
C7 H7 0.9300
C25 H25 0.9300
C25 C26 1.41(5)
C23 H23 0.9300
C45 H45 0.9300
C45 C46 1.34(4)
C45 C44 1.45(4)
C12 H12 0.9300
C35 H35 0.9300
C46 H46 0.9300
C46 C47 1.34(4)
C44 H44 0.9300
C26 H26 0.9300
C51 H51 0.9300
C51 C50 1.38(4)
C37 H37 0.9300
C50 H50 0.9300
C10 H10 0.9300
C10 C9 1.34(4)
C9 H9 0.9300
C3 H3 0.9300
F3 C1 1.36(4)
F1 C1 1.21(4)
C1 F2 1.34(4)
F9 C29 1.31(4)
F6 C15 1.44(5)
F4 C15 1.29(5)
C29 F8 1.29(5)
C29 F7 1.31(4)
F5 C15 1.29(5)

loop_
_geom_torsion_atom_site_label_1
_geom_torsion_atom_site_label_2
_geom_torsion_atom_site_label_3
_geom_torsion_atom_site_label_4
_geom_torsion
Dy1 O3 C2 C3 -19(5)
Dy1 O3 C2 C1 150(2)
Dy1 O4 C4 C5 -156.4(15)
Dy1 O4 C4 C3 20(4)
Dy1 O6 C30 C31 6(4)
Dy1 O6 C30 C29 -171(2)
Dy1 O5 C32 C33 -166.8(16)
Dy1 O5 C32 C31 10(4)
Dy1 O1 C18 C19 179.3(15)
Dy1 O1 C18 C17 -5(4)
Dy1 N2 C48 C49 171(2)
Dy1 N2 C48 C47 -5(3)
Dy1 N2 C52 C51 -172(2)
Dy1 O2 C16 C17 -10(5)
Dy1 O2 C16 C15 159(3)
Dy1 N1 C43 C44 166(3)
Dy1 N1 C47 C48 23(3)
Dy1 N1 C47 C46 -163(2)
O3 C2 C3 C4 -7(5)
O3 C2 C1 F3 74(4)
O3 C2 C1 F1 -47(5)
O3 C2 C1 F2 -180(3)
O4 C4 C5 C14 -4(3)
O4 C4 C5 C6 176(2)
O4 C4 C3 C2 7(4)
C33 C32 C31 C30 172(2)
C33 C42 C41 C40 -180(2)
C33 C42 C41 C36 4(3)
C33 C34 C35 C36 -1(4)
O6 C30 C31 C32 -2(5)
O6 C30 C29 F9 -49(5)
O6 C30 C29 F8 65(4)
O6 C30 C29 F7 -178(3)
O5 C32 C31 C30 -5(4)
O1 C18 C19 C20 -173(2)
O1 C18 C19 C28 5(4)
O1 C18 C17 C16 13(5)
N2 C48 C49 C50 0(6)
N2 C48 C47 N1 -11(4)
N2 C48 C47 C46 175(3)
N2 C52 C51 C50 3(5)
C32 C33 C42 C41 174.4(19)
C32 C33 C34 C35 -176(2)
C18 C19 C20 C21 176(2)
C18 C19 C28 C27 -175(3)
C18 C17 C16 O2 -6(6)
C18 C17 C16 C15 -175(4)
C40 C41 C36 C35 -177(2)
C40 C41 C36 C37 9(4)
C40 C39 C38 C37 1(7)
O2 C16 C15 F6 58(4)
O2 C16 C15 F4 164(4)
O2 C16 C15 F5 -59(5)
C27 C22 C21 C20 1(5)
C27 C22 C23 C24 -8(5)
C19 C18 C17 C16 -172(3)
C19 C20 C21 C22 0(4)
C42 C33 C32 O5 -14(3)
C42 C33 C32 C31 169(2)
C42 C33 C34 C35 5(3)
C42 C41 C36 C35 0(3)
C42 C41 C36 C37 -175(2)
N1 C43 C44 C45 -8(5)
C20 C19 C28 C27 2(4)
C41 C40 C39 C38 0(6)
C41 C36 C35 C34 -1(4)
C41 C36 C37 C38 -9(5)
C28 C27 C22 C21 0(5)
C28 C27 C22 C23 -178(3)
C28 C27 C26 C25 -175(4)
C28 C19 C20 C21 -2(4)
C43 N1 C47 C48 -175(2)
C43 N1 C47 C46 0(4)
C39 C40 C41 C42 179(3)
C39 C40 C41 C36 -5(5)
C39 C38 C37 C36 3(7)
C17 C18 C19 C20 11(4)
C17 C18 C19 C28 -171(3)
C17 C16 C15 F6 -132(4)
C17 C16 C15 F4 -26(6)
C17 C16 C15 F5 111(4)
C48 N2 C52 C51 4(4)
C48 C49 C50 C51 7(7)
C34 C33 C32 O5 167(2)
C34 C33 C32 C31 -10(3)
C34 C33 C42 C41 -6(3)
C31 C30 C29 F9 134(4)
C31 C30 C29 F8 -112(4)
C31 C30 C29 F7 5(6)
C22 C27 C28 C19 -1(4)
C22 C27 C26 C25 4(8)
C52 N2 C48 C49 -5(4)
C52 N2 C48 C47 178(3)
C52 C51 C50 C49 -7(6)
C49 C48 C47 N1 173(3)
C49 C48 C47 C46 -1(5)
C14 C13 C12 C11 -179(4)
C5 C4 C3 C2 -177(2)
C5 C14 C13 C8 2(4)
C5 C14 C13 C12 -178(3)
C5 C6 C7 C8 -1(4)
C21 C22 C23 C24 174(3)
C8 C13 C12 C11 1(6)
C24 C25 C26 C27 -6(7)
C13 C14 C5 C4 177(2)
C13 C14 C5 C6 -3(4)
C13 C8 C7 C6 1(5)
C13 C8 C9 C10 0(4)
C11 C10 C9 C8 0(5)
C7 C6 C5 C4 -178(3)
C7 C6 C5 C14 2(4)
C7 C8 C13 C14 -1(4)
C7 C8 C13 C12 179(3)
C7 C8 C9 C10 -180(3)
C25 C24 C23 C22 6(6)
C23 C22 C21 C20 178(3)
C23 C24 C25 C26 1(6)
C45 C46 C47 N1 4(5)
C45 C46 C47 C48 178(3)
C12 C11 C10 C9 0(6)
C35 C36 C37 C38 177(4)
C46 C45 C44 C43 12(5)
C44 C45 C46 C47 -11(5)
C26 C27 C28 C19 178(4)
C26 C27 C22 C21 -179(4)
C26 C27 C22 C23 3(5)
C47 N1 C43 C44 3(5)
C47 C48 C49 C50 176(4)
C37 C36 C35 C34 173(3)
C10 C11 C12 C13 0(6)
C9 C8 C13 C14 179(2)
C9 C8 C13 C12 0(5)
C9 C8 C7 C6 -180(3)
C3 C2 C1 F3 -115(3)
C3 C2 C1 F1 125(4)
C3 C2 C1 F2 -8(5)
C3 C4 C5 C14 179(2)
C3 C4 C5 C6 -1(4)
C1 C2 C3 C4 -176(3)
C29 C30 C31 C32 174(3)

loop_
_platon_squeeze_void_nr
_platon_squeeze_void_average_x
_platon_squeeze_void_average_y
_platon_squeeze_void_average_z
_platon_squeeze_void_volume
_platon_squeeze_void_count_electrons
_platon_squeeze_void_content
1 1.000 0.273 0.250 250 146 ' '
2 0.565 0.200 0.546 7 2 ' '
3 0.435 0.200 0.954 7 2 ' '
4 0.371 0.239 0.572 12 4 ' '
5 0.629 0.239 0.928 12 4 ' '
6 0.500 0.328 0.250 30 9 ' '
7 0.500 0.500 0.000 23 5 ' '
8 0.500 0.500 0.500 23 6 ' '
9 1.000 0.727 0.750 250 147 ' '
10 0.500 0.672 0.750 30 10 ' '
11 0.371 0.760 0.072 12 4 ' '
12 0.629 0.760 0.428 12 4 ' '
13 0.565 0.800 0.046 7 2 ' '
14 0.435 0.800 0.454 7 2 ' '
